data_4027454
loop_
_publ_author_name
'Edgar Escalante-S\'anchez'
'Braulio Rodr\'iguez-Molina'
'Miguel A. Garcia-Garibay'

_publ_contact_author_address
;     
      Chemistry and Biochemistry Department
      University of California Los Angeles
      Charles E. Young Drive East
      Los Angeles, CA 90095
      USA
;
_publ_contact_author_email mgg@chem.ucla.edu
_publ_contact_author_fax '310 825 3159'
_publ_contact_author_name 'Miguel A. Garcia-Garibay'
_publ_contact_author_phone '310 825 3159'
_publ_section_title
;
 Toward Crystalline Molecular Rotors with Linearly Conjugated
 Diethynyl-Phenylene Rotators and Pentiptycene Stators
;
_journal_name_full 'Journal of Organic Chemistry'
_journal_page_first 7428
_journal_page_last 7434
_journal_paper_doi 10.1021/jo301223q
_journal_volume 77
_journal_year 2012
_chemical_formula_moiety 'C82 H50 O4'
_chemical_formula_sum 'C82 H50 O4'
_chemical_formula_weight 1099.22
_chemical_name_systematic
; 
 ? 
;
_space_group_IT_number 14
_symmetry_cell_setting monoclinic
_symmetry_space_group_name_Hall '-P 2yn'
_symmetry_space_group_name_H-M 'P 1 21/n 1'
_atom_sites_solution_hydrogens geom
_atom_sites_solution_primary direct
_atom_sites_solution_secondary difmap
_audit_creation_method SHELXL-97
_cell_angle_alpha 90.00
_cell_angle_beta 101.9990(10)
_cell_angle_gamma 90.00
_cell_formula_units_Z 2
_cell_length_a 9.5315(10)
_cell_length_b 21.487(2)
_cell_length_c 17.0652(19)
_cell_measurement_reflns_used 9955
_cell_measurement_temperature 100(2)
_cell_measurement_theta_max 29.15
_cell_measurement_theta_min 3.64
_cell_volume 3418.6(6)
_computing_cell_refinement 'Bruker SAINT'
_computing_data_collection 'Bruker APEX2'
_computing_data_reduction 'Bruker SAINT'
_computing_molecular_graphics 'Bruker SHELXTL'
_computing_publication_material 'Bruker SHELXTL'
_computing_structure_refinement 'SHELXL-97 (Sheldrick, 1997)'
_computing_structure_solution 'SHELXS-97 (Sheldrick, 1990)'
_diffrn_ambient_temperature 100(2)
_diffrn_measured_fraction_theta_full 0.993
_diffrn_measured_fraction_theta_max 0.993
_diffrn_measurement_device_type 'Bruker APEX-II CCD'
_diffrn_measurement_method '\f and \w scans'
_diffrn_radiation_monochromator graphite
_diffrn_radiation_source 'fine-focus sealed tube'
_diffrn_radiation_type MoK\a
_diffrn_radiation_wavelength 0.71073
_diffrn_reflns_av_R_equivalents 0.0406
_diffrn_reflns_av_sigmaI/netI 0.0385
_diffrn_reflns_limit_h_max 13
_diffrn_reflns_limit_h_min -13
_diffrn_reflns_limit_k_max 29
_diffrn_reflns_limit_k_min -29
_diffrn_reflns_limit_l_max 23
_diffrn_reflns_limit_l_min -23
_diffrn_reflns_number 45719
_diffrn_reflns_theta_full 29.21
_diffrn_reflns_theta_max 29.21
_diffrn_reflns_theta_min 3.59
_diffrn_standards_number 0
_exptl_absorpt_coefficient_mu 0.065
_exptl_absorpt_correction_T_max 0.9961
_exptl_absorpt_correction_T_min 0.9715
_exptl_absorpt_correction_type multi-scan
_exptl_absorpt_process_details 'Sadabs (Bruker)'
_exptl_crystal_colour colorless
_exptl_crystal_density_diffrn 1.068
_exptl_crystal_description platelet
_exptl_crystal_F_000 1148
_exptl_crystal_size_max 0.45
_exptl_crystal_size_mid 0.08
_exptl_crystal_size_min 0.06
_platon_squeeze_details
;
The solvent sites in lattice could not be modelled and thus their
contribution were squeezed from final refinements. The sites are 
likely a mixture of CH2Cl2, CHCl3 and hexanes. 
;
_refine_diff_density_max 0.477
_refine_diff_density_min -0.339
_refine_diff_density_rms 0.084
_refine_ls_extinction_method none
_refine_ls_goodness_of_fit_ref 1.205
_refine_ls_hydrogen_treatment constr
_refine_ls_matrix_type full
_refine_ls_number_parameters 389
_refine_ls_number_reflns 9213
_refine_ls_number_restraints 0
_refine_ls_restrained_S_all 1.205
_refine_ls_R_factor_all 0.0870
_refine_ls_R_factor_gt 0.0717
_refine_ls_shift/su_max 0.000
_refine_ls_shift/su_mean 0.000
_refine_ls_structure_factor_coef Fsqd
_refine_ls_weighting_details 'calc w=1/[\s^2^(Fo^2^)+(0.1154P)^2^+0.2577P] where P=(Fo^2^+2Fc^2^)/3'
_refine_ls_weighting_scheme calc
_refine_ls_wR_factor_gt 0.2003
_refine_ls_wR_factor_ref 0.2099
_reflns_number_gt 6915
_reflns_number_total 9213
_reflns_threshold_expression >2sigma(I)
_cod_data_source_file jo301223q_si_003.cif
_cod_data_source_block gg2011s
_cod_original_cell_volume 3418.7(6)
_cod_database_code 4027454

loop_
_symmetry_equiv_pos_as_xyz
'x, y, z'
'-x+1/2, y+1/2, -z+1/2'
'-x, -y, -z'
'x-1/2, -y-1/2, z-1/2'

loop_
_atom_site_label
_atom_site_type_symbol
_atom_site_fract_x
_atom_site_fract_y
_atom_site_fract_z
_atom_site_U_iso_or_equiv
_atom_site_adp_type
_atom_site_occupancy
_atom_site_symmetry_multiplicity
_atom_site_calc_flag
_atom_site_refinement_flags
O1 O 0.76590(13) 0.19205(5) 0.87045(7) 0.0218(3) Uani 1 1 d .
O2 O 0.80918(17) 0.24516(6) 0.76428(8) 0.0336(3) Uani 1 1 d .
C1 C 0.09368(18) 0.02214(7) 0.56848(10) 0.0194(3) Uani 1 1 d .
C2 C -0.02858(18) -0.01146(7) 0.57586(10) 0.0201(3) Uani 1 1 d .
H2 H -0.0479 -0.0194 0.6274 0.024 Uiso 1 1 calc R
C3 C -0.12138(18) -0.03305(8) 0.50796(10) 0.0208(3) Uani 1 1 d .
H3 H -0.2048 -0.0555 0.5131 0.025 Uiso 1 1 calc R
C4 C 0.19281(19) 0.04587(7) 0.63670(10) 0.0208(3) Uani 1 1 d .
C5 C 0.28352(18) 0.06980(7) 0.68624(10) 0.0206(3) Uani 1 1 d .
C6 C 0.40558(18) 0.09975(7) 0.73625(10) 0.0193(3) Uani 1 1 d .
C7 C 0.39160(18) 0.14618(7) 0.79182(10) 0.0197(3) Uani 1 1 d .
C8 C 0.51286(18) 0.17658(8) 0.83512(10) 0.0198(3) Uani 1 1 d .
C9 C 0.64749(17) 0.16190(7) 0.82271(10) 0.0192(3) Uani 1 1 d .
C10 C 0.66455(17) 0.11680(7) 0.76750(10) 0.0195(3) Uani 1 1 d .
C11 C 0.54320(18) 0.08566(7) 0.72517(10) 0.0199(3) Uani 1 1 d .
C12 C 0.57767(18) 0.03900(7) 0.66478(10) 0.0200(3) Uani 1 1 d .
H12 H 0.4909 0.0166 0.6348 0.024 Uiso 1 1 calc R
C13 C 0.65427(18) 0.07624(7) 0.61042(10) 0.0201(3) Uani 1 1 d .
C14 C 0.77615(18) 0.10746(7) 0.65215(10) 0.0200(3) Uani 1 1 d .
C15 C 0.80251(18) 0.09710(7) 0.74265(10) 0.0192(3) Uani 1 1 d .
H15 H 0.8891 0.1195 0.7727 0.023 Uiso 1 1 calc R
C16 C 0.81282(19) 0.02663(8) 0.75302(10) 0.0208(3) Uani 1 1 d .
C17 C 0.9289(2) -0.00652(8) 0.79585(10) 0.0245(3) Uani 1 1 d .
H17 H 1.0115 0.0146 0.8242 0.029 Uiso 1 1 calc R
C18 C 0.9222(2) -0.07139(9) 0.79652(11) 0.0299(4) Uani 1 1 d .
H18 H 1.0012 -0.0945 0.8255 0.036 Uiso 1 1 calc R
C19 C 0.8021(2) -0.10244(9) 0.75556(12) 0.0306(4) Uani 1 1 d .
H19 H 0.7990 -0.1466 0.7567 0.037 Uiso 1 1 calc R
C20 C 0.6849(2) -0.06908(8) 0.71250(11) 0.0271(4) Uani 1 1 d .
H20 H 0.6021 -0.0903 0.6845 0.033 Uiso 1 1 calc R
C21 C 0.69143(19) -0.00489(8) 0.71132(10) 0.0219(3) Uani 1 1 d .
C22 C 0.8605(2) 0.14188(8) 0.61147(11) 0.0239(4) Uani 1 1 d .
H22 H 0.9431 0.1631 0.6398 0.029 Uiso 1 1 calc R
C23 C 0.8223(2) 0.14491(8) 0.52767(12) 0.0280(4) Uani 1 1 d .
H23 H 0.8801 0.1681 0.4990 0.034 Uiso 1 1 calc R
C24 C 0.7014(2) 0.11452(8) 0.48629(11) 0.0277(4) Uani 1 1 d .
H24 H 0.6768 0.1170 0.4295 0.033 Uiso 1 1 calc R
C25 C 0.6156(2) 0.08033(8) 0.52743(10) 0.0236(3) Uani 1 1 d .
H25 H 0.5317 0.0600 0.4991 0.028 Uiso 1 1 calc R
C26 C 0.47639(18) 0.22657(8) 0.89137(10) 0.0210(3) Uani 1 1 d .
H26 H 0.5631 0.2481 0.9229 0.025 Uiso 1 1 calc R
C27 C 0.38750(19) 0.19430(8) 0.94398(10) 0.0220(3) Uani 1 1 d .
C28 C 0.26606(18) 0.16395(8) 0.90012(10) 0.0216(3) Uani 1 1 d .
C29 C 0.25124(18) 0.17056(8) 0.80987(10) 0.0201(3) Uani 1 1 d .
H29 H 0.1647 0.1489 0.7784 0.024 Uiso 1 1 calc R
C30 C 0.25114(19) 0.24042(8) 0.79403(10) 0.0218(3) Uani 1 1 d .
C31 C 0.1448(2) 0.27452(9) 0.74403(10) 0.0247(4) Uani 1 1 d .
H31 H 0.0616 0.2544 0.7145 0.030 Uiso 1 1 calc R
C32 C 0.1618(2) 0.33876(9) 0.73772(11) 0.0281(4) Uani 1 1 d .
H32 H 0.0895 0.3624 0.7039 0.034 Uiso 1 1 calc R
C33 C 0.2831(2) 0.36829(9) 0.78030(12) 0.0286(4) Uani 1 1 d .
H33 H 0.2932 0.4120 0.7754 0.034 Uiso 1 1 calc R
C34 C 0.3903(2) 0.33435(8) 0.83025(11) 0.0256(4) Uani 1 1 d .
H34 H 0.4741 0.3546 0.8588 0.031 Uiso 1 1 calc R
C35 C 0.37351(19) 0.27070(8) 0.83786(10) 0.0211(3) Uani 1 1 d .
C36 C 0.1731(2) 0.13320(9) 0.93919(12) 0.0277(4) Uani 1 1 d .
H36 H 0.0913 0.1123 0.9095 0.033 Uiso 1 1 calc R
C37 C 0.2007(2) 0.13320(10) 1.02243(13) 0.0335(4) Uani 1 1 d .
H37 H 0.1372 0.1122 1.0496 0.040 Uiso 1 1 calc R
C38 C 0.3201(2) 0.16363(11) 1.06616(12) 0.0341(4) Uani 1 1 d .
H38 H 0.3370 0.1638 1.1230 0.041 Uiso 1 1 calc R
C39 C 0.4155(2) 0.19400(9) 1.02696(11) 0.0277(4) Uani 1 1 d .
H39 H 0.4983 0.2141 1.0568 0.033 Uiso 1 1 calc R
C40 C 0.83493(19) 0.23639(8) 0.83491(11) 0.0228(3) Uani 1 1 d .
C41 C 0.9425(2) 0.27051(9) 0.89646(12) 0.0288(4) Uani 1 1 d .
H41A H 1.0089 0.2932 0.8700 0.043 Uiso 1 1 calc R
H41B H 0.9962 0.2407 0.9347 0.043 Uiso 1 1 calc R
H41C H 0.8927 0.3000 0.9249 0.043 Uiso 1 1 calc R

loop_
_atom_site_aniso_label
_atom_site_aniso_U_11
_atom_site_aniso_U_22
_atom_site_aniso_U_33
_atom_site_aniso_U_23
_atom_site_aniso_U_13
_atom_site_aniso_U_12
O1 0.0182(6) 0.0262(6) 0.0200(6) -0.0039(4) 0.0019(5) -0.0061(4)
O2 0.0402(8) 0.0326(7) 0.0269(7) 0.0011(5) 0.0045(6) -0.0091(6)
C1 0.0196(8) 0.0188(7) 0.0194(8) -0.0040(6) 0.0031(6) -0.0004(5)
C2 0.0199(8) 0.0217(7) 0.0191(7) -0.0032(6) 0.0049(6) -0.0002(6)
C3 0.0175(8) 0.0225(7) 0.0221(8) -0.0038(6) 0.0036(6) -0.0026(6)
C4 0.0206(8) 0.0219(7) 0.0206(8) -0.0029(6) 0.0055(6) -0.0009(6)
C5 0.0213(8) 0.0225(7) 0.0191(8) -0.0036(6) 0.0067(6) -0.0002(6)
C6 0.0184(8) 0.0228(7) 0.0168(7) -0.0034(6) 0.0034(6) -0.0028(6)
C7 0.0180(8) 0.0235(7) 0.0180(7) -0.0039(6) 0.0048(6) -0.0021(6)
C8 0.0203(8) 0.0235(7) 0.0161(7) -0.0044(6) 0.0052(6) -0.0028(6)
C9 0.0162(7) 0.0235(7) 0.0170(7) -0.0032(6) 0.0013(6) -0.0053(6)
C10 0.0169(8) 0.0227(7) 0.0191(7) -0.0012(6) 0.0044(6) -0.0014(6)
C11 0.0202(8) 0.0227(7) 0.0170(7) -0.0028(6) 0.0042(6) -0.0020(6)
C12 0.0195(8) 0.0220(7) 0.0186(7) -0.0053(6) 0.0042(6) -0.0013(6)
C13 0.0226(8) 0.0200(7) 0.0189(8) -0.0010(6) 0.0067(6) 0.0049(6)
C14 0.0217(8) 0.0192(7) 0.0198(8) -0.0007(6) 0.0060(6) 0.0033(6)
C15 0.0165(7) 0.0207(7) 0.0204(8) -0.0026(6) 0.0042(6) -0.0002(5)
C16 0.0253(8) 0.0213(7) 0.0178(7) 0.0009(6) 0.0088(6) 0.0016(6)
C17 0.0251(9) 0.0294(8) 0.0200(8) 0.0015(6) 0.0073(6) 0.0039(7)
C18 0.0381(11) 0.0303(9) 0.0229(9) 0.0059(7) 0.0105(8) 0.0101(8)
C19 0.0437(11) 0.0228(8) 0.0290(9) 0.0037(7) 0.0162(8) 0.0035(7)
C20 0.0355(10) 0.0230(8) 0.0260(9) -0.0013(6) 0.0135(8) -0.0032(7)
C21 0.0257(9) 0.0221(7) 0.0203(8) -0.0014(6) 0.0104(6) 0.0001(6)
C22 0.0259(9) 0.0197(7) 0.0277(9) 0.0006(6) 0.0093(7) 0.0014(6)
C23 0.0365(10) 0.0235(8) 0.0280(9) 0.0063(7) 0.0156(8) 0.0040(7)
C24 0.0368(10) 0.0268(8) 0.0209(8) 0.0057(6) 0.0094(7) 0.0094(7)
C25 0.0261(9) 0.0247(7) 0.0197(8) -0.0016(6) 0.0040(6) 0.0053(6)
C26 0.0199(8) 0.0261(8) 0.0177(7) -0.0071(6) 0.0051(6) -0.0042(6)
C27 0.0223(8) 0.0254(8) 0.0194(8) -0.0041(6) 0.0066(6) -0.0010(6)
C28 0.0201(8) 0.0255(8) 0.0205(8) -0.0045(6) 0.0068(6) 0.0000(6)
C29 0.0163(8) 0.0253(8) 0.0185(7) -0.0050(6) 0.0033(6) -0.0032(6)
C30 0.0208(8) 0.0268(8) 0.0192(8) -0.0051(6) 0.0078(6) -0.0025(6)
C31 0.0218(8) 0.0332(9) 0.0199(8) -0.0030(7) 0.0061(6) -0.0017(7)
C32 0.0300(10) 0.0317(9) 0.0238(9) 0.0010(7) 0.0083(7) 0.0030(7)
C33 0.0347(10) 0.0278(8) 0.0256(9) -0.0011(7) 0.0115(8) -0.0013(7)
C34 0.0267(9) 0.0290(8) 0.0227(8) -0.0063(6) 0.0090(7) -0.0048(7)
C35 0.0211(8) 0.0282(8) 0.0154(7) -0.0052(6) 0.0069(6) -0.0023(6)
C36 0.0259(9) 0.0297(9) 0.0289(9) -0.0016(7) 0.0090(7) -0.0034(7)
C37 0.0326(11) 0.0414(10) 0.0298(10) 0.0027(8) 0.0137(8) -0.0047(8)
C38 0.0343(11) 0.0481(11) 0.0215(9) 0.0002(8) 0.0094(8) -0.0022(9)
C39 0.0278(10) 0.0353(9) 0.0206(8) -0.0036(7) 0.0064(7) -0.0016(7)
C40 0.0224(8) 0.0219(7) 0.0251(8) -0.0017(6) 0.0072(7) -0.0016(6)
C41 0.0253(9) 0.0297(9) 0.0323(10) -0.0077(7) 0.0079(7) -0.0080(7)

loop_
_atom_type_symbol
_atom_type_description
_atom_type_scat_dispersion_real
_atom_type_scat_dispersion_imag
_atom_type_scat_source
C C 0.0033 0.0016 'International Tables Vol C Tables 4.2.6.8 and 6.1.1.4'
H H 0.0000 0.0000 'International Tables Vol C Tables 4.2.6.8 and 6.1.1.4'
O O 0.0106 0.0060 'International Tables Vol C Tables 4.2.6.8 and 6.1.1.4'

loop_
_geom_angle_atom_site_label_1
_geom_angle_atom_site_label_2
_geom_angle_atom_site_label_3
_geom_angle
_geom_angle_site_symmetry_1
_geom_angle_site_symmetry_3
C40 O1 C9 117.77(13) . .
C2 C1 C3 119.42(15) . 3_556
C2 C1 C4 122.13(15) . .
C3 C1 C4 118.45(15) 3_556 .
C3 C2 C1 119.82(15) . .
C3 C2 H2 120.1 . .
C1 C2 H2 120.1 . .
C2 C3 C1 120.76(15) . 3_556
C2 C3 H3 119.6 . .
C1 C3 H3 119.6 3_556 .
C5 C4 C1 171.19(18) . .
C4 C5 C6 171.01(18) . .
C11 C6 C7 118.03(15) . .
C11 C6 C5 119.18(14) . .
C7 C6 C5 122.62(15) . .
C8 C7 C6 120.38(15) . .
C8 C7 C29 113.33(14) . .
C6 C7 C29 126.25(15) . .
C9 C8 C7 120.35(14) . .
C9 C8 C26 126.68(15) . .
C7 C8 C26 112.93(14) . .
C8 C9 C10 120.59(15) . .
C8 C9 O1 117.78(14) . .
C10 C9 O1 121.56(15) . .
C9 C10 C11 118.97(15) . .
C9 C10 C15 127.90(15) . .
C11 C10 C15 113.08(14) . .
C6 C11 C10 121.66(15) . .
C6 C11 C12 125.13(15) . .
C10 C11 C12 113.13(14) . .
C11 C12 C13 105.36(13) . .
C11 C12 C21 106.51(13) . .
C13 C12 C21 105.23(13) . .
C11 C12 H12 113.0 . .
C13 C12 H12 113.0 . .
C21 C12 H12 113.0 . .
C25 C13 C14 120.24(16) . .
C25 C13 C12 126.54(16) . .
C14 C13 C12 113.21(14) . .
C22 C14 C13 120.58(16) . .
C22 C14 C15 126.53(16) . .
C13 C14 C15 112.86(14) . .
C10 C15 C16 106.38(13) . .
C10 C15 C14 105.71(13) . .
C16 C15 C14 104.77(13) . .
C10 C15 H15 113.1 . .
C16 C15 H15 113.1 . .
C14 C15 H15 113.1 . .
C17 C16 C21 120.20(15) . .
C17 C16 C15 126.52(16) . .
C21 C16 C15 113.24(14) . .
C16 C17 C18 118.92(17) . .
C16 C17 H17 120.5 . .
C18 C17 H17 120.5 . .
C19 C18 C17 120.81(17) . .
C19 C18 H18 119.6 . .
C17 C18 H18 119.6 . .
C18 C19 C20 120.32(17) . .
C18 C19 H19 119.8 . .
C20 C19 H19 119.8 . .
C21 C20 C19 119.05(18) . .
C21 C20 H20 120.5 . .
C19 C20 H20 120.5 . .
C20 C21 C16 120.70(17) . .
C20 C21 C12 126.46(16) . .
C16 C21 C12 112.80(14) . .
C14 C22 C23 118.86(17) . .
C14 C22 H22 120.6 . .
C23 C22 H22 120.6 . .
C24 C23 C22 120.72(17) . .
C24 C23 H23 119.6 . .
C22 C23 H23 119.6 . .
C23 C24 C25 120.37(17) . .
C23 C24 H24 119.8 . .
C25 C24 H24 119.8 . .
C13 C25 C24 119.21(17) . .
C13 C25 H25 120.4 . .
C24 C25 H25 120.4 . .
C27 C26 C35 105.60(14) . .
C27 C26 C8 106.09(13) . .
C35 C26 C8 105.25(13) . .
C27 C26 H26 113.1 . .
C35 C26 H26 113.1 . .
C8 C26 H26 113.1 . .
C39 C27 C28 120.39(17) . .
C39 C27 C26 126.29(16) . .
C28 C27 C26 113.31(15) . .
C36 C28 C27 120.37(16) . .
C36 C28 C29 126.73(16) . .
C27 C28 C29 112.90(15) . .
C28 C29 C30 105.51(13) . .
C28 C29 C7 105.72(13) . .
C30 C29 C7 105.68(13) . .
C28 C29 H29 113.1 . .
C30 C29 H29 113.1 . .
C7 C29 H29 113.1 . .
C31 C30 C35 120.04(16) . .
C31 C30 C29 126.93(15) . .
C35 C30 C29 113.01(15) . .
C30 C31 C32 119.11(17) . .
C30 C31 H31 120.4 . .
C32 C31 H31 120.4 . .
C33 C32 C31 120.68(18) . .
C33 C32 H32 119.7 . .
C31 C32 H32 119.7 . .
C32 C33 C34 120.49(17) . .
C32 C33 H33 119.8 . .
C34 C33 H33 119.8 . .
C35 C34 C33 119.29(17) . .
C35 C34 H34 120.4 . .
C33 C34 H34 120.4 . .
C34 C35 C30 120.37(16) . .
C34 C35 C26 126.69(16) . .
C30 C35 C26 112.94(15) . .
C28 C36 C37 119.27(18) . .
C28 C36 H36 120.4 . .
C37 C36 H36 120.4 . .
C38 C37 C36 120.62(18) . .
C38 C37 H37 119.7 . .
C36 C37 H37 119.7 . .
C37 C38 C39 120.33(18) . .
C37 C38 H38 119.8 . .
C39 C38 H38 119.8 . .
C27 C39 C38 119.01(18) . .
C27 C39 H39 120.5 . .
C38 C39 H39 120.5 . .
O2 C40 O1 122.70(16) . .
O2 C40 C41 126.70(16) . .
O1 C40 C41 110.60(15) . .
C40 C41 H41A 109.5 . .
C40 C41 H41B 109.5 . .
H41A C41 H41B 109.5 . .
C40 C41 H41C 109.5 . .
H41A C41 H41C 109.5 . .
H41B C41 H41C 109.5 . .

loop_
_geom_bond_atom_site_label_1
_geom_bond_atom_site_label_2
_geom_bond_distance
_geom_bond_site_symmetry_2
O1 C40 1.369(2) .
O1 C9 1.4053(19) .
O2 C40 1.194(2) .
C1 C2 1.399(2) .
C1 C3 1.403(2) 3_556
C1 C4 1.432(2) .
C2 C3 1.383(2) .
C2 H2 0.9500 .
C3 C1 1.403(2) 3_556
C3 H3 0.9500 .
C4 C5 1.193(2) .
C5 C6 1.443(2) .
C6 C11 1.397(2) .
C6 C7 1.402(2) .
C7 C8 1.398(2) .
C7 C29 1.527(2) .
C8 C9 1.380(2) .
C8 C26 1.528(2) .
C9 C10 1.385(2) .
C10 C11 1.400(2) .
C10 C15 1.523(2) .
C11 C12 1.522(2) .
C12 C13 1.522(2) .
C12 C21 1.529(2) .
C12 H12 1.0000 .
C13 C25 1.390(2) .
C13 C14 1.401(2) .
C14 C22 1.381(2) .
C14 C15 1.529(2) .
C15 C16 1.525(2) .
C15 H15 1.0000 .
C16 C17 1.389(2) .
C16 C21 1.400(2) .
C17 C18 1.396(3) .
C17 H17 0.9500 .
C18 C19 1.383(3) .
C18 H18 0.9500 .
C19 C20 1.400(3) .
C19 H19 0.9500 .
C20 C21 1.381(2) .
C20 H20 0.9500 .
C22 C23 1.402(3) .
C22 H22 0.9500 .
C23 C24 1.384(3) .
C23 H23 0.9500 .
C24 C25 1.393(3) .
C24 H24 0.9500 .
C25 H25 0.9500 .
C26 C27 1.524(2) .
C26 C35 1.524(2) .
C26 H26 1.0000 .
C27 C39 1.385(2) .
C27 C28 1.402(2) .
C28 C36 1.383(2) .
C28 C29 1.524(2) .
C29 C30 1.525(2) .
C29 H29 1.0000 .
C30 C31 1.390(2) .
C30 C35 1.407(2) .
C31 C32 1.397(3) .
C31 H31 0.9500 .
C32 C33 1.385(3) .
C32 H32 0.9500 .
C33 C34 1.393(3) .
C33 H33 0.9500 .
C34 C35 1.386(2) .
C34 H34 0.9500 .
C36 C37 1.390(3) .
C36 H36 0.9500 .
C37 C38 1.388(3) .
C37 H37 0.9500 .
C38 C39 1.398(3) .
C38 H38 0.9500 .
C39 H39 0.9500 .
C40 C41 1.498(2) .
C41 H41A 0.9800 .
C41 H41B 0.9800 .
C41 H41C 0.9800 .

loop_
_geom_torsion_atom_site_label_1
_geom_torsion_atom_site_label_2
_geom_torsion_atom_site_label_3
_geom_torsion_atom_site_label_4
_geom_torsion
_geom_torsion_site_symmetry_1
_geom_torsion_site_symmetry_4
C3 C1 C2 C3 -0.6(3) 3_556 .
C4 C1 C2 C3 179.62(15) . .
C1 C2 C3 C1 0.6(3) . 3_556
C11 C6 C7 C8 -0.7(2) . .
C5 C6 C7 C8 -175.84(15) . .
C11 C6 C7 C29 176.95(15) . .
C5 C6 C7 C29 1.8(3) . .
C6 C7 C8 C9 1.0(2) . .
C29 C7 C8 C9 -176.93(15) . .
C6 C7 C8 C26 178.78(15) . .
C29 C7 C8 C26 0.8(2) . .
C7 C8 C9 C10 -0.2(3) . .
C26 C8 C9 C10 -177.63(16) . .
C7 C8 C9 O1 -177.29(14) . .
C26 C8 C9 O1 5.3(3) . .
C40 O1 C9 C8 -107.83(17) . .
C40 O1 C9 C10 75.1(2) . .
C8 C9 C10 C11 -0.9(2) . .
O1 C9 C10 C11 176.10(14) . .
C8 C9 C10 C15 176.33(16) . .
O1 C9 C10 C15 -6.7(3) . .
C7 C6 C11 C10 -0.4(2) . .
C5 C6 C11 C10 174.92(15) . .
C7 C6 C11 C12 -176.93(15) . .
C5 C6 C11 C12 -1.7(3) . .
C9 C10 C11 C6 1.2(2) . .
C15 C10 C11 C6 -176.43(15) . .
C9 C10 C11 C12 178.11(15) . .
C15 C10 C11 C12 0.5(2) . .
C6 C11 C12 C13 120.41(17) . .
C10 C11 C12 C13 -56.42(18) . .
C6 C11 C12 C21 -128.15(17) . .
C10 C11 C12 C21 55.02(18) . .
C11 C12 C13 C25 -124.78(17) . .
C21 C12 C13 C25 122.88(17) . .
C11 C12 C13 C14 56.34(17) . .
C21 C12 C13 C14 -56.00(17) . .
C25 C13 C14 C22 -0.9(2) . .
C12 C13 C14 C22 178.01(14) . .
C25 C13 C14 C15 -179.44(14) . .
C12 C13 C14 C15 -0.49(19) . .
C9 C10 C15 C16 127.08(18) . .
C11 C10 C15 C16 -55.59(18) . .
C9 C10 C15 C14 -121.89(18) . .
C11 C10 C15 C14 55.43(17) . .
C22 C14 C15 C10 126.18(17) . .
C13 C14 C15 C10 -55.43(17) . .
C22 C14 C15 C16 -121.66(17) . .
C13 C14 C15 C16 56.73(17) . .
C10 C15 C16 C17 -127.32(17) . .
C14 C15 C16 C17 121.00(18) . .
C10 C15 C16 C21 55.03(18) . .
C14 C15 C16 C21 -56.65(18) . .
C21 C16 C17 C18 0.0(2) . .
C15 C16 C17 C18 -177.52(17) . .
C16 C17 C18 C19 -0.2(3) . .
C17 C18 C19 C20 0.1(3) . .
C18 C19 C20 C21 0.2(3) . .
C19 C20 C21 C16 -0.5(3) . .
C19 C20 C21 C12 177.01(16) . .
C17 C16 C21 C20 0.4(2) . .
C15 C16 C21 C20 178.19(15) . .
C17 C16 C21 C12 -177.43(15) . .
C15 C16 C21 C12 0.4(2) . .
C11 C12 C21 C20 126.86(18) . .
C13 C12 C21 C20 -121.61(18) . .
C11 C12 C21 C16 -55.48(18) . .
C13 C12 C21 C16 56.05(17) . .
C13 C14 C22 C23 -0.2(2) . .
C15 C14 C22 C23 178.12(15) . .
C14 C22 C23 C24 0.6(3) . .
C22 C23 C24 C25 0.0(3) . .
C14 C13 C25 C24 1.6(2) . .
C12 C13 C25 C24 -177.25(15) . .
C23 C24 C25 C13 -1.1(3) . .
C9 C8 C26 C27 -127.56(18) . .
C7 C8 C26 C27 54.87(18) . .
C9 C8 C26 C35 120.80(18) . .
C7 C8 C26 C35 -56.77(18) . .
C35 C26 C27 C39 -122.69(19) . .
C8 C26 C27 C39 125.91(18) . .
C35 C26 C27 C28 56.05(18) . .
C8 C26 C27 C28 -55.35(18) . .
C39 C27 C28 C36 -0.2(3) . .
C26 C27 C28 C36 -179.04(16) . .
C39 C27 C28 C29 178.65(16) . .
C26 C27 C28 C29 -0.2(2) . .
C36 C28 C29 C30 122.85(19) . .
C27 C28 C29 C30 -55.93(18) . .
C36 C28 C29 C7 -125.47(18) . .
C27 C28 C29 C7 55.76(18) . .
C8 C7 C29 C28 -56.27(18) . .
C6 C7 C29 C28 125.91(17) . .
C8 C7 C29 C30 55.30(18) . .
C6 C7 C29 C30 -122.52(18) . .
C28 C29 C30 C31 -122.28(18) . .
C7 C29 C30 C31 126.00(17) . .
C28 C29 C30 C35 56.38(18) . .
C7 C29 C30 C35 -55.33(17) . .
C35 C30 C31 C32 0.4(2) . .
C29 C30 C31 C32 178.98(16) . .
C30 C31 C32 C33 0.3(3) . .
C31 C32 C33 C34 0.0(3) . .
C32 C33 C34 C35 -1.0(3) . .
C33 C34 C35 C30 1.6(3) . .
C33 C34 C35 C26 -177.88(16) . .
C31 C30 C35 C34 -1.4(2) . .
C29 C30 C35 C34 179.87(15) . .
C31 C30 C35 C26 178.21(15) . .
C29 C30 C35 C26 -0.56(19) . .
C27 C26 C35 C34 124.09(18) . .
C8 C26 C35 C34 -123.92(18) . .
C27 C26 C35 C30 -55.44(17) . .
C8 C26 C35 C30 56.54(17) . .
C27 C28 C36 C37 0.6(3) . .
C29 C28 C36 C37 -178.11(17) . .
C28 C36 C37 C38 0.0(3) . .
C36 C37 C38 C39 -0.9(3) . .
C28 C27 C39 C38 -0.7(3) . .
C26 C27 C39 C38 177.95(18) . .
C37 C38 C39 C27 1.3(3) . .
C9 O1 C40 O2 -8.7(2) . .
C9 O1 C40 C41 171.08(14) . .

loop_
_platon_squeeze_void_nr
_platon_squeeze_void_average_x
_platon_squeeze_void_average_y
_platon_squeeze_void_average_z
_platon_squeeze_void_volume
_platon_squeeze_void_count_electrons
_platon_squeeze_void_content
1 -0.016 0.000 0.000 443 103 ' '
2 0.009 0.500 0.500 443 103 ' '
